data_2200758
loop_
_publ_author_name
'David W Jeffery'
'Rolf H Prager'
'Max R Taylor'

_publ_section_title
;
 Ethyl 6-nitro-2-phenylaminoimidazo[1,2-<i>a</i>]pyridine-3-carboxylate
;
_journal_issue 10
_journal_name_full 'Acta Crystallographica Section E'
_journal_page_first o980
_journal_page_last o982
_journal_paper_doi 10.1107/S1600536801015574
_journal_volume 57
_journal_year 2001
_chemical_formula_iupac 'C16 H14 N4 O4'
_chemical_formula_moiety 'C16 H14 N4 O4'
_chemical_formula_sum 'C16 H14 N4 O4'
_chemical_formula_weight 326.31
_chemical_melting_point 201.0(10)
_chemical_name_systematic
;
Ethyl 6-nitro-2-phenylaminoimidazo[1,2-a]pyridine-3-carboxylate
;
_space_group_IT_number 2
_symmetry_cell_setting triclinic
_symmetry_space_group_name_Hall '-P 1'
_symmetry_space_group_name_H-M 'P -1'
_cell_angle_alpha 104.380(10)
_cell_angle_beta 92.300(10)
_cell_angle_gamma 110.070(10)
_cell_formula_units_Z 2
_cell_length_a 7.868(4)
_cell_length_b 8.489(4)
_cell_length_c 12.281(6)
_cell_measurement_reflns_used 2508
_cell_measurement_temperature 168(2)
_cell_measurement_theta_max 26.0
_cell_measurement_theta_min 2.7
_cell_volume 739.2(6)
_computing_cell_refinement XSCANS
_computing_data_collection 'XSCANS (Bruker, 1997)'
_computing_data_reduction 'Xtal3.7 ADDREF SORTRF (Hall et al., 2000)'
_computing_molecular_graphics Xtal3.7
_computing_publication_material 'Xtal3.7 BONDLA CIFIO'
_computing_structure_refinement 'Xtal3.7 CRYLSQ'
_computing_structure_solution 'SIR97 (Altomare et al., 1994)'
_diffrn_ambient_temperature 168(2)
_diffrn_measured_fraction_theta_full .99
_diffrn_measured_fraction_theta_max .99
_diffrn_measurement_device_type 'Bruker P4'
_diffrn_measurement_method \w
_diffrn_radiation_type 'Mo K\a'
_diffrn_radiation_wavelength .71073
_diffrn_reflns_av_R_equivalents .03
_diffrn_reflns_av_sigmaI/netI .054
_diffrn_reflns_limit_h_max 9
_diffrn_reflns_limit_h_min -9
_diffrn_reflns_limit_k_max 9
_diffrn_reflns_limit_k_min -10
_diffrn_reflns_limit_l_max 15
_diffrn_reflns_limit_l_min -15
_diffrn_reflns_number 9625
_diffrn_reflns_theta_full 26.34
_diffrn_reflns_theta_max 26.34
_diffrn_reflns_theta_min 2.66
_diffrn_standards_decay_% 0
_diffrn_standards_interval_time 0
_diffrn_standards_number 0
_exptl_absorpt_coefficient_mu .109
_exptl_absorpt_correction_type none
_exptl_crystal_colour yellow
_exptl_crystal_density_diffrn 1.466
_exptl_crystal_density_meas ?
_exptl_crystal_description plate
_exptl_crystal_F_000 340
_exptl_crystal_size_max .57
_exptl_crystal_size_mid .05
_exptl_crystal_size_min .035
_refine_diff_density_max .35
_refine_diff_density_min -.43
_refine_ls_abs_structure_details none
_refine_ls_extinction_method none
_refine_ls_goodness_of_fit_all 1.01
_refine_ls_goodness_of_fit_ref 1.11
_refine_ls_hydrogen_treatment noref
_refine_ls_matrix_type full
_refine_ls_number_constraints 0
_refine_ls_number_parameters 217
_refine_ls_number_reflns 2173
_refine_ls_number_restraints 0
_refine_ls_R_factor_all .086
_refine_ls_R_factor_gt .052
_refine_ls_shift/su_max <0.001
_refine_ls_structure_factor_coef Fsqd
_refine_ls_weighting_details 'w = 1/[\s^2^(F~o~^2^) + (0.04F~o~^2^)^2^]^1/2^'
_refine_ls_weighting_scheme calc
_refine_ls_wR_factor_all .095
_refine_ls_wR_factor_ref .088
_reflns_number_gt 2173
_reflns_number_total 2989
_reflns_threshold_expression Fsqd>\s(Fsqd)
_cod_data_source_file tk6038.cif
_cod_data_source_block I
_cod_depositor_comments
;
The following automatic conversions were performed:

'_chemical_melting_point' value '200-202' was changed to '201.0(10)'
- the average value was taken and precision was estimated.

Automatic conversion script
Id: cif_fix_values 1646 2011-03-28 12:23:43Z adriana 

The following automatic conversions were performed:

'_chemical_melting_point' value '200-202' was changed to '201.0(10)'
- the average value was taken and precision was estimated.

Automatic conversion script
Id: cif_fix_values 1715 2011-07-08 13:25:40Z adriana 

The following automatic conversions were performed:

'_exptl_crystal_density_meas' value 'not measured' was changed to '?'
- the value is perceived as not measured.

Automatic conversion script
Id: cif_fix_values 3008 2015-01-20 13:52:24Z robertas 
;
_cod_original_sg_symbol_Hall -P_1
_cod_database_code 2200758

loop_
_symmetry_equiv_pos_as_xyz
+x,+y,+z
-x,-y,-z

loop_
_atom_site_label
_atom_site_fract_x
_atom_site_fract_y
_atom_site_fract_z
_atom_site_U_iso_or_equiv
_atom_site_adp_type
_atom_site_calc_flag
_atom_site_calc_attached_atom
_atom_site_occupancy
_atom_site_disorder_assembly
_atom_site_disorder_group
O1 -.2799(2) .2258(2) .41191(14) .0495(8) Uani ? ? 1.00000 ? ?
O2 -.1648(2) .5073(2) .44612(13) .0386(8) Uani ? ? 1.00000 ? ?
O3 .3638(2) .87524(19) .11382(12) .0347(7) Uani ? ? 1.00000 ? ?
O4 .1937(2) .83149(18) .25432(12) .0325(7) Uani ? ? 1.00000 ? ?
N1 .1324(2) .3158(2) -.00132(14) .0276(8) Uani ? ? 1.00000 ? ?
N2 -.1906(2) .3598(3) .38705(16) .0328(9) Uani ? ? 1.00000 ? ?
N3 .3374(2) .5649(2) -.05142(15) .0287(8) Uani ? ? 1.00000 ? ?
N4 .0750(2) .4668(2) .16308(14) .0247(8) Uani ? ? 1.00000 ? ?
C2 .2267(3) .4901(3) .01771(18) .0261(9) Uani ? ? 1.00000 ? ?
C3 .1960(3) .5902(3) .11813(17) .0250(9) Uani ? ? 1.00000 ? ?
C5 .0016(3) .4851(3) .26123(18) .0261(9) Uani ? ? 1.00000 ? ?
C6 -.1143(3) .3379(3) .28145(18) .0269(10) Uani ? ? 1.00000 ? ?
C7 -.1617(3) .1717(3) .20586(19) .0321(10) Uani ? ? 1.00000 ? ?
C8 -.0836(3) .1543(3) .1095(2) .0314(10) Uani ? ? 1.00000 ? ?
C9 .0402(3) .3024(3) .08636(18) .0261(9) Uani ? ? 1.00000 ? ?
C10 .2604(3) .7766(3) .15997(19) .0285(10) Uani ? ? 1.00000 ? ?
C11 .2431(3) 1.0191(3) .2992(2) .0374(11) Uani ? ? 1.00000 ? ?
C12 .1466(3) 1.0451(3) .4000(2) .0456(12) Uani ? ? 1.00000 ? ?
C13 .3876(3) .4878(3) -.15353(17) .0257(9) Uani ? ? 1.00000 ? ?
C14 .5070(3) .6015(3) -.20474(19) .0295(10) Uani ? ? 1.00000 ? ?
C15 .5639(3) .5360(3) -.3044(2) .0330(10) Uani ? ? 1.00000 ? ?
C16 .5046(3) .3576(3) -.35488(19) .0337(11) Uani ? ? 1.00000 ? ?
C17 .3852(3) .2461(3) -.30422(19) .0338(10) Uani ? ? 1.00000 ? ?
C18 .3249(3) .3085(3) -.20435(18) .0303(10) Uani ? ? 1.00000 ? ?
H3 .38760 .68500 -.02772 .03600 Uiso ? ? 1.00000 ? ?
H5 .03002 .59664 .31390 .03300 Uiso ? ? 1.00000 ? ?
H7 -.24704 .07252 .22192 .04000 Uiso ? ? 1.00000 ? ?
H8 -.11255 .04201 .05760 .03900 Uiso ? ? 1.00000 ? ?
H14 .54904 .72409 -.17082 .03700 Uiso ? ? 1.00000 ? ?
H15 .64531 .61410 -.33914 .04100 Uiso ? ? 1.00000 ? ?
H16 .54558 .31297 -.42348 .04200 Uiso ? ? 1.00000 ? ?
H17 .34349 .12360 -.33866 .04200 Uiso ? ? 1.00000 ? ?
H18 .24138 .23001 -.17079 .03800 Uiso ? ? 1.00000 ? ?
H11a .37155 1.07461 .32075 .04700 Uiso ? ? 1.00000 ? ?
H11b .20506 1.06541 .24390 .04700 Uiso ? ? 1.00000 ? ?
H12a .17466 1.16653 .43268 .06800 Uiso ? ? 1.00000 ? ?
H12b .18506 .99741 .45431 .06800 Uiso ? ? 1.00000 ? ?
H12c .01857 .98822 .37748 .06800 Uiso ? ? 1.00000 ? ?

loop_
_atom_site_aniso_label
_atom_site_aniso_U_11
_atom_site_aniso_U_22
_atom_site_aniso_U_33
_atom_site_aniso_U_12
_atom_site_aniso_U_13
_atom_site_aniso_U_23
O1 .0620(12) .0368(10) .0485(11) .0099(9) .0334(9) .0174(9)
O2 .0455(10) .0331(10) .0364(10) .0150(8) .0169(8) .0055(8)
O3 .0396(10) .0262(9) .0362(9) .0078(7) .0163(8) .0097(7)
O4 .0392(9) .0210(8) .0334(9) .0080(7) .0174(7) .0033(7)
N1 .0281(10) .0262(11) .0285(11) .0087(8) .0094(9) .0083(8)
N2 .0319(11) .0343(12) .0331(12) .0113(10) .0136(9) .0107(10)
N3 .0328(11) .0212(10) .0290(11) .0064(8) .0124(9) .0055(8)
N4 .0242(10) .0233(10) .0262(10) .0077(8) .0087(8) .0066(8)
C2 .0244(12) .0260(13) .0285(13) .0093(10) .0048(10) .0081(10)
C3 .0253(12) .0251(12) .0255(13) .0087(10) .0089(10) .0086(10)
C5 .0289(12) .0268(12) .0230(12) .0117(10) .0083(10) .0047(9)
C6 .0282(12) .0310(13) .0246(12) .0133(10) .0098(10) .0086(10)
C7 .0326(13) .0261(13) .0372(15) .0076(11) .0151(12) .0111(11)
C8 .0349(13) .0204(12) .0350(14) .0072(10) .0105(11) .0043(10)
C9 .0256(12) .0261(12) .0268(12) .0107(10) .0058(10) .0059(10)
C10 .0268(12) .0297(13) .0287(13) .0101(10) .0053(11) .0077(11)
C11 .0424(14) .0220(13) .0424(15) .0070(11) .0164(12) .0046(11)
C12 .0554(16) .0311(14) .0392(15) .0077(12) .0198(13) -.0001(11)
C13 .0255(12) .0294(13) .0253(12) .0130(10) .0058(10) .0088(10)
C14 .0304(13) .0259(13) .0324(14) .0095(10) .0099(11) .0089(11)
C15 .0329(13) .0332(14) .0339(14) .0097(11) .0141(11) .0131(11)
C16 .0366(14) .0381(15) .0280(13) .0155(12) .0125(11) .0078(11)
C17 .0390(14) .0295(13) .0287(13) .0098(11) .0071(11) .0041(11)
C18 .0314(13) .0283(13) .0292(13) .0074(11) .0104(11) .0088(10)

loop_
_atom_type_symbol
_atom_type_scat_dispersion_real
_atom_type_scat_dispersion_imag
_atom_type_scat_source
C .002 .002 'Int Tables Vol IV Tables 2.2B and 2.3.1'
H 0 0 'Int Tables Vol IV Tables 2.2B and 2.3.1'
N .004 .003 'Int Tables Vol IV Tables 2.2B and 2.3.1'
O .008 .006 'Int Tables Vol IV Tables 2.2B and 2.3.1'

loop_
_geom_angle_atom_site_label_1
_geom_angle_atom_site_label_2
_geom_angle_atom_site_label_3
_geom_angle
C10 O4 C11 116.71(18)
C9 N1 C2 105.10(17)
O2 N2 O1 123.6(2)
O2 N2 C6 119.27(19)
O1 N2 C6 117.08(18)
H3 N3 C2 114.99
H3 N3 C13 115.01
C2 N3 C13 130.00(17)
C5 N4 C3 131.19(17)
C5 N4 C9 122.07(18)
C3 N4 C9 106.71(17)
N3 C2 N1 125.7(2)
N3 C2 C3 121.48(19)
N1 C2 C3 112.8(2)
C2 C3 N4 103.88(17)
C2 C3 C10 127.9(2)
N4 C3 C10 128.0(2)
H5 C5 N4 121.3
H5 C5 C6 121.3
N4 C5 C6 117.41(18)
C5 C6 C7 123.2(2)
C5 C6 N2 116.66(18)
C7 C6 N2 120.1(2)
H7 C7 C8 120.6
H7 C7 C6 120.6
C8 C7 C6 118.9(2)
H8 C8 C7 120.1
H8 C8 C9 120.1
C7 C8 C9 119.83(19)
N1 C9 C8 130.00(19)
N1 C9 N4 111.50(18)
C8 C9 N4 118.5(2)
O3 C10 O4 123.4(2)
O3 C10 C3 123.7(2)
O4 C10 C3 112.9(2)
H11b C11 H11a 109.5
H11b C11 O4 110.27
H11b C11 C12 110.3
H11a C11 O4 110.3
H11a C11 C12 110.3
O4 C11 C12 106.15(18)
H12b C12 H12c 109.5
H12b C12 H12a 109.5
H12b C12 C11 109.5
H12c C12 H12a 109.5
H12c C12 C11 109.5
H12a C12 C11 109.4
C18 C13 C14 119.8(2)
C18 C13 N3 123.9(2)
C14 C13 N3 116.26(18)
H14 C14 C15 120.1
H14 C14 C13 120.1
C15 C14 C13 119.8(2)
H15 C15 C14 119.5
H15 C15 C16 119.6
C14 C15 C16 120.9(2)
H16 C16 C17 120.5
H16 C16 C15 120.5
C17 C16 C15 118.9(2)
H17 C17 C16 119.3
H17 C17 C18 119.3
C16 C17 C18 121.3(2)
H18 C18 C17 120.4
H18 C18 C13 120.4
C17 C18 C13 119.2(2)

loop_
_geom_bond_atom_site_label_1
_geom_bond_atom_site_label_2
_geom_bond_site_symmetry_1
_geom_bond_site_symmetry_2
_geom_bond_distance
_geom_bond_publ_flag
O1 N2 . . 1.233(3) y
O2 N2 . . 1.224(3) y
O3 C10 . . 1.220(3) ?
O4 C10 . . 1.336(3) ?
O4 C11 . . 1.454(3) ?
N1 C9 . . 1.329(3) y
N1 C2 . . 1.362(3) y
N2 C6 . . 1.448(3) y
N3 H3 . . .920 ?
N3 C2 . . 1.353(3) y
N3 C13 . . 1.402(3) y
N4 C5 . . 1.355(3) y
N4 C3 . . 1.398(3) y
N4 C9 . . 1.405(3) y
C2 C3 . . 1.395(3) y
C3 C10 . . 1.431(3) y
C5 H5 . . .951 ?
C5 C6 . . 1.358(3) y
C6 C7 . . 1.397(3) y
C7 H7 . . .951 ?
C7 C8 . . 1.355(3) y
C8 H8 . . .951 ?
C8 C9 . . 1.403(3) y
C11 H11b . . .950 ?
C11 H11a . . .950 ?
C11 C12 . . 1.488(4) ?
C12 H12b . . .950 ?
C12 H12c . . .950 ?
C12 H12a . . .950 ?
C13 C18 . . 1.392(3) ?
C13 C14 . . 1.392(3) ?
C14 H14 . . .951 ?
C14 C15 . . 1.373(3) ?
C15 H15 . . .950 ?
C15 C16 . . 1.386(3) ?
C16 H16 . . .951 ?
C16 C17 . . 1.376(3) ?
C17 H17 . . .951 ?
C17 C18 . . 1.381(3) ?
C18 H18 . . .950 ?

loop_
_geom_hbond_atom_site_label_D
_geom_hbond_atom_site_label_H
_geom_hbond_atom_site_label_A
_geom_hbond_distance_DH
_geom_hbond_distance_HA
_geom_hbond_distance_DA
_geom_hbond_angle_DHA
_geom_hbond_publ_flag
N3 H3 O3 .92 2.12 2.835(2) 133 yes
C5 H5 O4 .95 2.28 2.832(3) 116 yes
C18 H18 N1 .95 2.33 2.967(3) 124 yes

loop_
_cod_related_entry_id
_cod_related_entry_database
_cod_related_entry_code
1 ChemSpider 21132691
